data_4108540
loop_
_publ_author_name
'Frances Namuswe'
'Gary D. Kasper'
'Amy A. Narducci Sarjeant'
'Takahiro Hayashi'
'Courtney M. Krest'
'Michael T. Green'
'Pierre Mo\"enne-Loccoz'
'David P. Goldberg'

_publ_section_title
;
 Rational Tuning of the Thiolate Donor in Model Complexes of Superoxide
 Reductase: Direct Evidence for a trans Influence in FeIII-OOR Complexes
;
_journal_name_full 'Journal of the American Chemical Society'
_journal_page_first 14189
_journal_page_last 14200
_journal_paper_doi 10.1021/ja8031828
_journal_volume 130
_journal_year 2008
_chemical_formula_moiety 'C23 H26 F9 Fe N4 S2, B F4'
_chemical_formula_sum 'C23 H26 B F13 Fe N4 S2'
_chemical_formula_weight 736.26
_chemical_name_systematic
; 
 ? 
;
_space_group_IT_number 9
_symmetry_cell_setting monoclinic
_symmetry_space_group_name_Hall 'C -2yc'
_symmetry_space_group_name_H-M 'C 1 c 1'
_atom_sites_solution_hydrogens geom
_atom_sites_solution_primary direct
_atom_sites_solution_secondary difmap
_audit_creation_date
;
'Thu Feb 15 15:48:23 2007'
;
_audit_creation_method SHELXL-97
_cell_angle_alpha 90.00
_cell_angle_beta 103.444(3)
_cell_angle_gamma 90.00
_cell_formula_units_Z 4
_cell_length_a 8.8233(2)
_cell_length_b 22.7707(6)
_cell_length_c 15.2423(4)
_cell_measurement_reflns_used 12509
_cell_measurement_theta_max 28.9999
_cell_measurement_theta_min 4.0165
_cell_volume 2978.46(13)
_computing_cell_refinement 'Oxford Diffraction CrysAlis RED'
_computing_data_collection 'Oxford Diffraction CrysAlis CCD'
_computing_data_reduction 'Oxford Diffraction CrysAlis RED'
_computing_molecular_graphics 'Sheldrick, G.M. (2000). SHELXTL v6.10.'
_computing_publication_material 'Sheldrick, G.M. (2000). SHELXTL v6.10.'
_computing_structure_refinement 'Sheldrick, G.M. (2000). SHELXTL v6.10.'
_computing_structure_solution 'Sheldrick, G.M. (2000). SHELXTL v6.10.'
_diffrn_ambient_temperature 110
_diffrn_detector_area_resol_mean 15.9890
_diffrn_measured_fraction_theta_full 0.993
_diffrn_measured_fraction_theta_max 0.993
_diffrn_measurement_details 'see scan set'
_diffrn_measurement_device Kappa
_diffrn_measurement_device_type Xcalibur3
_diffrn_measurement_method ' omega phi scans'
_diffrn_orient_matrix_UB_11 -0.0017559295
_diffrn_orient_matrix_UB_12 -0.0311190138
_diffrn_orient_matrix_UB_13 -0.0033719124
_diffrn_orient_matrix_UB_21 0.0343144817
_diffrn_orient_matrix_UB_22 -0.0021915461
_diffrn_orient_matrix_UB_23 0.0469870281
_diffrn_orient_matrix_UB_31 -0.0752645750
_diffrn_orient_matrix_UB_32 -0.0002474573
_diffrn_orient_matrix_UB_33 0.0091976624
_diffrn_radiation_monochromator graphite
_diffrn_radiation_source 'Enhance (Mo) X-ray Source'
_diffrn_radiation_type 'Mo K\a'
_diffrn_radiation_wavelength 0.71073
_diffrn_reflns_av_R_equivalents 0.0341
_diffrn_reflns_av_sigmaI/netI 0.0570
_diffrn_reflns_limit_h_max 12
_diffrn_reflns_limit_h_min -12
_diffrn_reflns_limit_k_max 30
_diffrn_reflns_limit_k_min -31
_diffrn_reflns_limit_l_max 20
_diffrn_reflns_limit_l_min -20
_diffrn_reflns_number 24681
_diffrn_reflns_resolution_max 0.73
_diffrn_reflns_theta_full 29.17
_diffrn_reflns_theta_max 29.17
_diffrn_reflns_theta_min 4.03
_diffrn_source_current 40
_diffrn_source_power 2
_diffrn_source_voltage 50
_diffrn_standards_interval_count 2
_diffrn_standards_interval_time 50
_exptl_absorpt_coefficient_mu 0.755
_exptl_absorpt_correction_T_max 0.841
_exptl_absorpt_correction_T_min 0.623
_exptl_absorpt_correction_type analytical
_exptl_absorpt_process_details
;
CrysAlis RED, Oxford Diffraction Ltd.,
Version 1.171.31.7 (release 18-10-2006 CrysAlis171 .NET)
(compiled Oct 18 2006,16:28:17)
Analytical numeric absorption correction using a multifaceted crystal
   model based on expressions derived by R.C. Clark & J.S. Reid.
(Clark, R. C. & Reid, J. S. (1995). Acta Cryst. A51, 887-897)
;
_exptl_crystal_colour colorless
_exptl_crystal_density_diffrn 1.642
_exptl_crystal_description 'thick plate'
_exptl_crystal_F_000 1488
_exptl_crystal_size_max 0.9978
_exptl_crystal_size_mid 0.5539
_exptl_crystal_size_min 0.2865
_refine_diff_density_max 0.818
_refine_diff_density_min -0.337
_refine_diff_density_rms 0.073
_refine_ls_abs_structure_details 'Flack H D (1983), Acta Cryst. A39, 876-881'
_refine_ls_abs_structure_Flack -0.027(12)
_refine_ls_extinction_method none
_refine_ls_goodness_of_fit_ref 1.047
_refine_ls_hydrogen_treatment mixed
_refine_ls_matrix_type full
_refine_ls_number_parameters 440
_refine_ls_number_reflns 7932
_refine_ls_number_restraints 2
_refine_ls_restrained_S_all 1.047
_refine_ls_R_factor_all 0.0583
_refine_ls_R_factor_gt 0.0401
_refine_ls_shift/su_max 0.003
_refine_ls_shift/su_mean 0.000
_refine_ls_structure_factor_coef Fsqd
_refine_ls_weighting_details 'calc w=1/[\s^2^(Fo^2^)+(0.0567P)^2^+0.0000P] where P=(Fo^2^+2Fc^2^)/3'
_refine_ls_weighting_scheme calc
_refine_ls_wR_factor_gt 0.0892
_refine_ls_wR_factor_ref 0.1005
_reflns_number_gt 5862
_reflns_number_total 7932
_reflns_threshold_expression >2sigma(I)
_cod_data_source_file ja8031828_si_003.cif
_cod_data_source_block x0342
_cod_database_code 4108540
_audit_creation_method_reference
;
CrysAlis RED, Oxford Diffraction Ltd.,
Version 1.171.31.7 (release 18-10-2006 CrysAlis171 .NET)
(compiled Oct 18 2006,16:28:17)
;
_computing_data_collection_reference
;
CrysAlis CCD, Oxford Diffraction Ltd.,
Version 1.171.31.7 (release 18-10-2006 CrysAlis171 .NET)
(compiled Oct 18 2006,16:28:17)
;
_computing_cell_refinment_reference
;
CrysAlis RED, Oxford Diffraction Ltd.,
Version 1.171.31.7 (release 18-10-2006 CrysAlis171 .NET)
(compiled Oct 18 2006,16:28:17)
;
_computing_data_reduction_reference
;
CrysAlis RED, Oxford Diffraction Ltd.,
Version 1.171.31.7 (release 18-10-2006 CrysAlis171 .NET)
(compiled Oct 18 2006,16:28:17)
;
_cell_measurement_resolution_max 0.73
_jhu_your_name_here 'Dr. Amy A Sarjeant'
_jhu_your_lab_here 'NCB 240'
_jhu_your_phone_number_here x6-8569
_jhu_your_email_here xray@jhu.edu
_jhu_institutional_source 'Goldberg Lab'
_jhu_submitting_scientist 'Frances Namuswe'
_jhu_scientist_phone x6-7464
_jhu_scientist_email frances@jhu.edu
_jhu_identifying_number x0342
_jhu_xray_labbook II-56
_jhu_crystalization_labbook
;
;
_jhu_crystalization_solvent
;
;
_jhu_crystalization_method
;
;
_jhu_diffraction_detector_distance 50
_jhu_quality_factor 2

loop_
_symmetry_equiv_pos_as_xyz
'x, y, z'
'x, -y, z+1/2'
'x+1/2, y+1/2, z'
'x+1/2, -y+1/2, z+1/2'

loop_
_atom_site_label
_atom_site_type_symbol
_atom_site_fract_x
_atom_site_fract_y
_atom_site_fract_z
_atom_site_U_iso_or_equiv
_atom_site_adp_type
_atom_site_occupancy
_atom_site_symmetry_multiplicity
_atom_site_calc_flag
_atom_site_refinement_flags
_atom_site_disorder_assembly
_atom_site_disorder_group
Fe1 Fe 0.41763(4) 0.694090(17) -0.00852(3) 0.02327(10) Uani 1 1 d . . .
S1 S 0.65009(8) 0.64126(4) 0.03896(5) 0.02954(18) Uani 1 1 d . . .
S2 S 0.67967(9) 0.46726(3) 0.36919(5) 0.03069(18) Uani 1 1 d . . .
F1 F 0.8971(2) 0.63357(9) 0.21173(12) 0.0377(5) Uani 1 1 d . . .
F2 F 0.9120(2) 0.55949(9) 0.34823(12) 0.0367(5) Uani 1 1 d . . .
F3 F 0.4163(2) 0.48483(9) 0.20738(13) 0.0378(5) Uani 1 1 d . . .
F4 F 0.4072(2) 0.55437(9) 0.06680(11) 0.0331(4) Uani 1 1 d . . .
F5 F 0.9461(2) 0.48817(9) 0.52797(13) 0.0390(5) Uani 1 1 d . . .
F6 F 0.9497(2) 0.55387(10) 0.67405(13) 0.0443(5) Uani 1 1 d . . .
F7 F 0.6925(3) 0.61387(9) 0.68866(14) 0.0493(6) Uani 1 1 d . . .
F8 F 0.4297(3) 0.60773(11) 0.55604(15) 0.0554(6) Uani 1 1 d . . .
F9 F 0.4210(2) 0.53997(10) 0.40966(13) 0.0449(5) Uani 1 1 d . . .
N1 N 0.4607(3) 0.78336(13) 0.03878(18) 0.0308(6) Uani 1 1 d . . .
H1N H 0.379(6) 0.8041(19) -0.001(3) 0.063(14) Uiso 1 1 d . . .
N2 N 0.3270(4) 0.68998(14) 0.1176(2) 0.0402(7) Uani 1 1 d . . .
H2N H 0.411(5) 0.670(2) 0.172(3) 0.063(13) Uiso 1 1 d . . .
N3 N 0.2241(4) 0.65407(14) -0.0922(2) 0.0401(7) Uani 1 1 d . . .
H3N H 0.151(5) 0.6890(17) -0.128(3) 0.045(11) Uiso 1 1 d . . .
N4 N 0.4844(4) 0.72692(13) -0.13209(18) 0.0331(6) Uani 1 1 d . . .
H4N H 0.406(3) 0.7544(14) -0.1534(18) 0.012(7) Uiso 1 1 d . . .
C1 C 0.4455(4) 0.78505(18) 0.1329(2) 0.0400(8) Uani 1 1 d . . .
H1A H 0.4374 0.8263 0.1518 0.048 Uiso 1 1 calc R . .
H1B H 0.5390 0.7674 0.1729 0.048 Uiso 1 1 calc R . .
C2 C 0.3020(4) 0.75145(16) 0.1411(2) 0.0378(8) Uani 1 1 d . . .
H2A H 0.2874 0.7540 0.2035 0.045 Uiso 1 1 calc R . .
H2B H 0.2083 0.7677 0.0994 0.045 Uiso 1 1 calc R . .
C3 C 0.1847(5) 0.6547(2) 0.1155(3) 0.0542(11) Uani 1 1 d . . .
H3A H 0.1342 0.6696 0.1627 0.065 Uiso 1 1 calc R . .
H3B H 0.2158 0.6135 0.1306 0.065 Uiso 1 1 calc R . .
C4 C 0.0678(4) 0.6559(2) 0.0263(3) 0.0553(11) Uani 1 1 d . . .
H4A H -0.0323 0.6405 0.0355 0.066 Uiso 1 1 calc R . .
H4B H 0.0505 0.6973 0.0069 0.066 Uiso 1 1 calc R . .
C5 C 0.1091(4) 0.62218(19) -0.0481(3) 0.0521(11) Uani 1 1 d . . .
H5A H 0.0128 0.6139 -0.0946 0.063 Uiso 1 1 calc R . .
H5B H 0.1547 0.5841 -0.0242 0.063 Uiso 1 1 calc R . .
C6 C 0.2692(5) 0.61493(18) -0.1596(3) 0.0509(10) Uani 1 1 d . . .
H6A H 0.1766 0.5926 -0.1918 0.061 Uiso 1 1 calc R . .
H6B H 0.3478 0.5864 -0.1281 0.061 Uiso 1 1 calc R . .
C7 C 0.3356(5) 0.64900(17) -0.2274(2) 0.0469(10) Uani 1 1 d . . .
H7A H 0.3442 0.6216 -0.2764 0.056 Uiso 1 1 calc R . .
H7B H 0.2582 0.6793 -0.2544 0.056 Uiso 1 1 calc R . .
C8 C 0.4880(5) 0.67863(18) -0.1968(2) 0.0492(10) Uani 1 1 d . . .
H8A H 0.5206 0.6947 -0.2499 0.059 Uiso 1 1 calc R . .
H8B H 0.5668 0.6493 -0.1679 0.059 Uiso 1 1 calc R . .
C9 C 0.6299(4) 0.76078(18) -0.1154(2) 0.0442(9) Uani 1 1 d . . .
H9A H 0.6557 0.7698 -0.1738 0.053 Uiso 1 1 calc R . .
H9B H 0.7155 0.7366 -0.0796 0.053 Uiso 1 1 calc R . .
C10 C 0.6192(4) 0.81765(17) -0.0655(3) 0.0419(9) Uani 1 1 d . . .
H10A H 0.7117 0.8419 -0.0670 0.050 Uiso 1 1 calc R . .
H10B H 0.5260 0.8394 -0.0981 0.050 Uiso 1 1 calc R . .
C11 C 0.6098(4) 0.81041(17) 0.0300(3) 0.0403(8) Uani 1 1 d . . .
H11A H 0.6211 0.8493 0.0597 0.048 Uiso 1 1 calc R . .
H11B H 0.6976 0.7855 0.0617 0.048 Uiso 1 1 calc R . .
C12 C 0.6501(3) 0.59766(14) 0.13298(18) 0.0232(6) Uani 1 1 d . . .
C13 C 0.7759(3) 0.59672(13) 0.20773(19) 0.0253(6) Uani 1 1 d . . .
C14 C 0.7840(4) 0.55914(14) 0.27932(19) 0.0256(6) Uani 1 1 d . . .
C15 C 0.6650(3) 0.51994(13) 0.28286(18) 0.0229(6) Uani 1 1 d . . .
C16 C 0.5369(4) 0.52201(13) 0.2101(2) 0.0266(6) Uani 1 1 d . . .
C17 C 0.5325(3) 0.55821(13) 0.13780(18) 0.0229(6) Uani 1 1 d . . .
C18 C 0.6829(4) 0.51295(13) 0.46319(19) 0.0242(6) Uani 1 1 d . . .
C19 C 0.8174(3) 0.51699(14) 0.5322(2) 0.0270(6) Uani 1 1 d . . .
C20 C 0.8189(4) 0.55107(14) 0.6074(2) 0.0290(7) Uani 1 1 d . . .
C21 C 0.6900(4) 0.58157(15) 0.6147(2) 0.0358(8) Uani 1 1 d . . .
C22 C 0.5564(4) 0.57841(15) 0.5478(2) 0.0322(7) Uani 1 1 d . . .
C23 C 0.5543(4) 0.54363(15) 0.4731(2) 0.0308(7) Uani 1 1 d . . .
B1 B 0.0771(5) 0.8091(2) -0.1416(3) 0.0401(10) Uani 1 1 d . . .
F10 F 0.1915(6) 0.7964(2) -0.1908(5) 0.0566(17) Uani 0.59 1 d P A 1
F11 F -0.0049(4) 0.75310(17) -0.1483(3) 0.0512(10) Uani 0.59 1 d P A 1
F12 F 0.1406(7) 0.8218(2) -0.0583(3) 0.0706(16) Uani 0.59 1 d P A 1
F10' F 0.1340(13) 0.7711(4) -0.1812(5) 0.084(3) Uani 0.41 1 d P A 2
F11' F 0.0207(9) 0.7956(4) -0.0654(5) 0.078(2) Uani 0.41 1 d P A 2
F12' F 0.2167(7) 0.8482(3) -0.0944(4) 0.0538(15) Uani 0.41 1 d P A 2
F13 F -0.0233(2) 0.84921(9) -0.19098(14) 0.0442(5) Uani 1 1 d . A .

loop_
_atom_site_aniso_label
_atom_site_aniso_U_11
_atom_site_aniso_U_22
_atom_site_aniso_U_33
_atom_site_aniso_U_23
_atom_site_aniso_U_13
_atom_site_aniso_U_12
Fe1 0.02263(19) 0.0243(2) 0.02559(19) 0.00361(19) 0.01113(14) 0.00221(19)
S1 0.0282(4) 0.0357(4) 0.0281(4) 0.0124(3) 0.0134(3) 0.0099(4)
S2 0.0472(5) 0.0229(4) 0.0218(3) 0.0002(3) 0.0076(3) -0.0055(4)
F1 0.0291(9) 0.0447(12) 0.0395(10) 0.0127(9) 0.0087(8) -0.0120(9)
F2 0.0373(11) 0.0381(11) 0.0307(10) 0.0087(8) -0.0006(8) -0.0087(9)
F3 0.0403(11) 0.0316(11) 0.0386(10) 0.0019(8) 0.0033(8) -0.0174(9)
F4 0.0325(10) 0.0374(11) 0.0252(9) -0.0004(8) -0.0022(7) -0.0021(8)
F5 0.0335(10) 0.0429(12) 0.0413(10) -0.0063(9) 0.0101(8) 0.0085(9)
F6 0.0485(12) 0.0483(13) 0.0331(10) -0.0122(10) 0.0029(9) -0.0082(10)
F7 0.0818(16) 0.0362(11) 0.0400(11) -0.0103(9) 0.0350(11) 0.0009(11)
F8 0.0607(14) 0.0585(15) 0.0566(14) 0.0164(11) 0.0329(11) 0.0309(12)
F9 0.0352(11) 0.0590(14) 0.0388(11) 0.0192(10) 0.0051(8) 0.0054(10)
N1 0.0299(14) 0.0338(15) 0.0274(14) 0.0004(12) 0.0043(11) 0.0011(12)
N2 0.0456(18) 0.0400(18) 0.0400(16) 0.0062(14) 0.0202(14) 0.0054(15)
N3 0.0340(15) 0.0373(17) 0.0437(16) -0.0043(14) -0.0017(13) -0.0021(14)
N4 0.0399(16) 0.0328(16) 0.0273(13) 0.0046(12) 0.0091(12) 0.0090(14)
C1 0.048(2) 0.041(2) 0.0280(17) -0.0063(15) 0.0017(15) 0.0048(17)
C2 0.051(2) 0.041(2) 0.0286(16) -0.0011(15) 0.0228(15) 0.0115(17)
C3 0.044(2) 0.069(3) 0.061(3) 0.017(2) 0.035(2) 0.007(2)
C4 0.032(2) 0.057(3) 0.082(3) 0.021(2) 0.023(2) 0.0003(19)
C5 0.0343(19) 0.039(2) 0.075(3) 0.007(2) -0.0032(19) -0.0071(17)
C6 0.060(3) 0.038(2) 0.047(2) -0.0117(18) -0.0032(18) 0.013(2)
C7 0.073(3) 0.038(2) 0.0263(16) -0.0108(15) 0.0050(17) 0.0207(19)
C8 0.070(3) 0.051(2) 0.0324(18) -0.0027(17) 0.0234(18) 0.022(2)
C9 0.0347(18) 0.062(3) 0.0421(19) 0.0185(19) 0.0225(15) 0.0072(18)
C10 0.0324(18) 0.041(2) 0.050(2) 0.0086(18) 0.0052(15) -0.0101(16)
C11 0.0311(18) 0.037(2) 0.049(2) 0.0074(17) 0.0010(15) -0.0050(15)
C12 0.0231(14) 0.0269(16) 0.0222(14) 0.0027(12) 0.0106(11) 0.0069(13)
C13 0.0273(15) 0.0250(15) 0.0255(14) -0.0028(13) 0.0099(11) -0.0028(13)
C14 0.0278(15) 0.0284(16) 0.0182(13) -0.0033(12) 0.0001(11) -0.0054(13)
C15 0.0306(15) 0.0182(14) 0.0200(13) -0.0012(11) 0.0060(11) -0.0003(12)
C16 0.0306(15) 0.0220(15) 0.0284(14) -0.0046(12) 0.0098(12) -0.0052(13)
C17 0.0254(15) 0.0200(14) 0.0227(13) -0.0013(12) 0.0044(11) 0.0038(12)
C18 0.0355(16) 0.0193(14) 0.0189(13) 0.0049(11) 0.0087(12) -0.0014(13)
C19 0.0308(16) 0.0215(15) 0.0323(16) 0.0003(13) 0.0145(13) 0.0010(13)
C20 0.0373(18) 0.0242(15) 0.0255(14) -0.0005(13) 0.0069(13) -0.0050(14)
C21 0.057(2) 0.0253(17) 0.0327(17) 0.0018(14) 0.0248(16) -0.0018(16)
C22 0.0395(17) 0.0269(17) 0.0360(16) 0.0133(14) 0.0204(14) 0.0142(15)
C23 0.0283(16) 0.0324(18) 0.0321(16) 0.0118(14) 0.0081(13) -0.0011(14)
B1 0.033(2) 0.043(2) 0.045(2) 0.015(2) 0.0113(17) 0.0133(19)
F10 0.046(3) 0.048(3) 0.089(4) 0.025(3) 0.040(3) 0.020(2)
F11 0.041(2) 0.038(2) 0.067(3) 0.0163(19) -0.0032(18) -0.0085(17)
F12 0.084(4) 0.070(3) 0.041(2) -0.018(2) -0.018(2) 0.036(3)
F10' 0.113(9) 0.071(6) 0.049(4) -0.039(4) -0.020(5) 0.051(6)
F11' 0.061(4) 0.102(6) 0.074(5) 0.054(4) 0.023(4) -0.001(4)
F12' 0.048(3) 0.046(3) 0.058(4) 0.017(3) -0.006(3) 0.000(3)
F13 0.0427(11) 0.0393(12) 0.0483(12) 0.0056(9) 0.0062(9) 0.0192(10)

loop_
_atom_type_symbol
_atom_type_description
_atom_type_scat_dispersion_real
_atom_type_scat_dispersion_imag
_atom_type_scat_source
C C 0.0033 0.0016 'International Tables Vol C Tables 4.2.6.8 and 6.1.1.4'
H H 0.0000 0.0000 'International Tables Vol C Tables 4.2.6.8 and 6.1.1.4'
B B 0.0013 0.0007 'International Tables Vol C Tables 4.2.6.8 and 6.1.1.4'
N N 0.0061 0.0033 'International Tables Vol C Tables 4.2.6.8 and 6.1.1.4'
F F 0.0171 0.0103 'International Tables Vol C Tables 4.2.6.8 and 6.1.1.4'
S S 0.1246 0.1234 'International Tables Vol C Tables 4.2.6.8 and 6.1.1.4'
Fe Fe 0.3463 0.8444 'International Tables Vol C Tables 4.2.6.8 and 6.1.1.4'

loop_
_exptl_crystal_face_index_h
_exptl_crystal_face_index_k
_exptl_crystal_face_index_l
_exptl_crystal_face_perp_dist
0.00 -32.00 0.00 0.1415
10.00 4.00 8.00 0.2570
-11.00 1.00 13.00 0.2828
11.00 -1.00 -13.00 0.3750
1.00 32.00 -2.00 0.1004
-8.00 9.00 -11.00 0.2119
9.00 -13.00 7.00 0.2681
-3.00 -30.00 -3.00 0.1802

loop_
_geom_angle_atom_site_label_1
_geom_angle_atom_site_label_2
_geom_angle_atom_site_label_3
_geom_angle
N3 Fe1 N1 132.06(12)
N3 Fe1 N4 88.28(12)
N1 Fe1 N4 84.60(10)
N3 Fe1 N2 95.78(12)
N1 Fe1 N2 79.86(11)
N4 Fe1 N2 162.26(11)
N3 Fe1 S1 119.83(9)
N1 Fe1 S1 107.85(8)
N4 Fe1 S1 92.79(8)
N2 Fe1 S1 100.04(9)
C12 S1 Fe1 112.29(10)
C15 S2 C18 100.92(13)
C1 N1 C11 111.1(3)
C1 N1 Fe1 107.5(2)
C11 N1 Fe1 116.8(2)
C1 N1 H1N 113(3)
C11 N1 H1N 107(3)
Fe1 N1 H1N 102(3)
C2 N2 C3 110.2(3)
C2 N2 Fe1 105.7(2)
C3 N2 Fe1 118.1(2)
C2 N2 H2N 109(2)
C3 N2 H2N 103(2)
Fe1 N2 H2N 111(2)
C6 N3 C5 109.4(3)
C6 N3 Fe1 111.9(2)
C5 N3 Fe1 118.2(2)
C6 N3 H3N 108(2)
C5 N3 H3N 101(2)
Fe1 N3 H3N 107(2)
C9 N4 C8 110.6(3)
C9 N4 Fe1 115.0(2)
C8 N4 Fe1 111.3(2)
C9 N4 H4N 104.9(17)
C8 N4 H4N 113.2(17)
Fe1 N4 H4N 101.4(17)
N1 C1 C2 109.6(3)
N1 C1 H1A 109.7
C2 C1 H1A 109.7
N1 C1 H1B 109.7
C2 C1 H1B 109.7
H1A C1 H1B 108.2
N2 C2 C1 106.6(3)
N2 C2 H2A 110.4
C1 C2 H2A 110.4
N2 C2 H2B 110.4
C1 C2 H2B 110.4
H2A C2 H2B 108.6
N2 C3 C4 114.1(3)
N2 C3 H3A 108.7
C4 C3 H3A 108.7
N2 C3 H3B 108.7
C4 C3 H3B 108.7
H3A C3 H3B 107.6
C5 C4 C3 116.3(3)
C5 C4 H4A 108.2
C3 C4 H4A 108.2
C5 C4 H4B 108.2
C3 C4 H4B 108.2
H4A C4 H4B 107.4
C4 C5 N3 113.4(3)
C4 C5 H5A 108.9
N3 C5 H5A 108.9
C4 C5 H5B 108.9
N3 C5 H5B 108.9
H5A C5 H5B 107.7
N3 C6 C7 112.0(3)
N3 C6 H6A 109.2
C7 C6 H6A 109.2
N3 C6 H6B 109.2
C7 C6 H6B 109.2
H6A C6 H6B 107.9
C8 C7 C6 119.0(3)
C8 C7 H7A 107.6
C6 C7 H7A 107.6
C8 C7 H7B 107.6
C6 C7 H7B 107.6
H7A C7 H7B 107.0
C7 C8 N4 113.0(3)
C7 C8 H8A 109.0
N4 C8 H8A 109.0
C7 C8 H8B 109.0
N4 C8 H8B 109.0
H8A C8 H8B 107.8
N4 C9 C10 112.4(3)
N4 C9 H9A 109.1
C10 C9 H9A 109.1
N4 C9 H9B 109.1
C10 C9 H9B 109.1
H9A C9 H9B 107.8
C11 C10 C9 114.9(3)
C11 C10 H10A 108.5
C9 C10 H10A 108.5
C11 C10 H10B 108.5
C9 C10 H10B 108.5
H10A C10 H10B 107.5
C10 C11 N1 112.7(3)
C10 C11 H11A 109.0
N1 C11 H11A 109.0
C10 C11 H11B 109.0
N1 C11 H11B 109.0
H11A C11 H11B 107.8
C17 C12 C13 114.2(3)
C17 C12 S1 123.7(2)
C13 C12 S1 121.9(2)
F1 C13 C14 117.2(3)
F1 C13 C12 120.0(3)
C14 C13 C12 122.9(3)
F2 C14 C13 119.5(3)
F2 C14 C15 118.5(3)
C13 C14 C15 122.0(3)
C16 C15 C14 115.4(3)
C16 C15 S2 121.6(2)
C14 C15 S2 122.8(2)
F3 C16 C17 118.5(3)
F3 C16 C15 119.5(3)
C17 C16 C15 121.9(3)
F4 C17 C16 117.9(3)
F4 C17 C12 118.7(3)
C16 C17 C12 123.4(3)
C23 C18 C19 117.7(3)
C23 C18 S2 122.2(2)
C19 C18 S2 120.1(2)
F5 C19 C20 118.4(3)
F5 C19 C18 121.3(3)
C20 C19 C18 120.4(3)
F6 C20 C21 119.9(3)
F6 C20 C19 119.5(3)
C21 C20 C19 120.5(3)
F7 C21 C20 119.9(3)
F7 C21 C22 119.8(3)
C20 C21 C22 120.2(3)
F8 C22 C21 119.9(3)
F8 C22 C23 120.9(3)
C21 C22 C23 119.2(3)
F9 C23 C18 119.9(3)
F9 C23 C22 118.1(3)
C18 C23 C22 122.0(3)
F10' B1 F12 120.4(5)
F10' B1 F13 119.2(5)
F12 B1 F13 117.8(4)
F10' B1 F11' 121.1(7)
F12 B1 F11' 52.5(5)
F13 B1 F11' 107.0(4)
F10' B1 F10 34.4(6)
F12 B1 F10 111.4(5)
F13 B1 F10 107.2(4)
F11' B1 F10 145.7(5)
F10' B1 F11 66.5(7)
F12 B1 F11 111.0(5)
F13 B1 F11 107.3(3)
F11' B1 F11 66.4(5)
F10 B1 F11 100.7(4)
F10' B1 F12' 105.2(7)
F12 B1 F12' 45.8(4)
F13 B1 F12' 102.4(4)
F11' B1 F12' 97.9(5)
F10 B1 F12' 77.2(4)
F11 B1 F12' 149.3(4)

loop_
_geom_bond_atom_site_label_1
_geom_bond_atom_site_label_2
_geom_bond_distance
Fe1 N3 2.088(3)
Fe1 N1 2.161(3)
Fe1 N4 2.229(3)
Fe1 N2 2.250(3)
Fe1 S1 2.3426(8)
S1 C12 1.743(3)
S2 C15 1.763(3)
S2 C18 1.766(3)
F1 C13 1.350(3)
F2 C14 1.352(3)
F3 C16 1.353(3)
F4 C17 1.358(3)
F5 C19 1.326(3)
F6 C20 1.350(4)
F7 C21 1.342(4)
F8 C22 1.333(4)
F9 C23 1.340(4)
N1 C1 1.472(4)
N1 C11 1.487(4)
N1 H1N 0.95(5)
N2 C2 1.474(5)
N2 C3 1.484(5)
N2 H2N 1.07(5)
N3 C6 1.483(5)
N3 C5 1.525(5)
N3 H3N 1.09(4)
N4 C9 1.468(5)
N4 C8 1.482(5)
N4 H4N 0.94(3)
C1 C2 1.510(6)
C1 H1A 0.9900
C1 H1B 0.9900
C2 H2A 0.9900
C2 H2B 0.9900
C3 C4 1.504(6)
C3 H3A 0.9900
C3 H3B 0.9900
C4 C5 1.482(6)
C4 H4A 0.9900
C4 H4B 0.9900
C5 H5A 0.9900
C5 H5B 0.9900
C6 C7 1.515(6)
C6 H6A 0.9900
C6 H6B 0.9900
C7 C8 1.480(6)
C7 H7A 0.9900
C7 H7B 0.9900
C8 H8A 0.9900
C8 H8B 0.9900
C9 C10 1.516(6)
C9 H9A 0.9900
C9 H9B 0.9900
C10 C11 1.486(5)
C10 H10A 0.9900
C10 H10B 0.9900
C11 H11A 0.9900
C11 H11B 0.9900
C12 C17 1.388(4)
C12 C13 1.394(4)
C13 C14 1.375(4)
C14 C15 1.388(4)
C15 C16 1.388(4)
C16 C17 1.369(4)
C18 C23 1.370(4)
C18 C19 1.394(4)
C19 C20 1.381(4)
C20 C21 1.359(5)
C21 C22 1.370(5)
C22 C23 1.383(5)
B1 F10' 1.228(8)
B1 F12 1.297(6)
B1 F13 1.369(4)
B1 F11' 1.400(8)
B1 F10 1.420(7)
B1 F11 1.459(6)
B1 F12' 1.554(8)

loop_
_geom_torsion_atom_site_label_1
_geom_torsion_atom_site_label_2
_geom_torsion_atom_site_label_3
_geom_torsion_atom_site_label_4
_geom_torsion
N3 Fe1 S1 C12 -83.46(15)
N1 Fe1 S1 C12 101.71(14)
N4 Fe1 S1 C12 -173.07(13)
N2 Fe1 S1 C12 19.23(14)
N3 Fe1 N1 C1 102.9(2)
N4 Fe1 N1 C1 -174.4(2)
N2 Fe1 N1 C1 14.2(2)
S1 Fe1 N1 C1 -83.2(2)
N3 Fe1 N1 C11 -131.5(2)
N4 Fe1 N1 C11 -48.7(2)
N2 Fe1 N1 C11 139.8(3)
S1 Fe1 N1 C11 42.5(2)
N3 Fe1 N2 C2 -113.9(2)
N1 Fe1 N2 C2 17.8(2)
N4 Fe1 N2 C2 -11.3(5)
S1 Fe1 N2 C2 124.4(2)
N3 Fe1 N2 C3 10.0(3)
N1 Fe1 N2 C3 141.7(3)
N4 Fe1 N2 C3 112.5(4)
S1 Fe1 N2 C3 -111.8(3)
N1 Fe1 N3 C6 135.6(2)
N4 Fe1 N3 C6 54.5(3)
N2 Fe1 N3 C6 -142.8(3)
S1 Fe1 N3 C6 -37.8(3)
N1 Fe1 N3 C5 -96.0(3)
N4 Fe1 N3 C5 -177.1(3)
N2 Fe1 N3 C5 -14.4(3)
S1 Fe1 N3 C5 90.7(3)
N3 Fe1 N4 C9 -178.4(3)
N1 Fe1 N4 C9 49.1(2)
N2 Fe1 N4 C9 77.9(5)
S1 Fe1 N4 C9 -58.6(2)
N3 Fe1 N4 C8 -51.6(3)
N1 Fe1 N4 C8 175.9(3)
N2 Fe1 N4 C8 -155.3(4)
S1 Fe1 N4 C8 68.2(2)
C11 N1 C1 C2 -173.8(3)
Fe1 N1 C1 C2 -44.9(3)
C3 N2 C2 C1 -174.7(3)
Fe1 N2 C2 C1 -46.0(3)
N1 C1 C2 N2 63.0(4)
C2 N2 C3 C4 86.8(4)
Fe1 N2 C3 C4 -34.8(5)
N2 C3 C4 C5 72.8(5)
C3 C4 C5 N3 -79.0(5)
C6 N3 C5 C4 174.9(3)
Fe1 N3 C5 C4 45.3(4)
C5 N3 C6 C7 160.1(3)
Fe1 N3 C6 C7 -66.9(4)
N3 C6 C7 C8 68.0(4)
C6 C7 C8 N4 -65.5(4)
C9 N4 C8 C7 -170.8(3)
Fe1 N4 C8 C7 60.1(4)
C8 N4 C9 C10 168.1(3)
Fe1 N4 C9 C10 -64.7(3)
N4 C9 C10 C11 69.4(4)
C9 C10 C11 N1 -68.1(4)
C1 N1 C11 C10 -171.4(3)
Fe1 N1 C11 C10 64.8(3)
Fe1 S1 C12 C17 52.0(3)
Fe1 S1 C12 C13 -132.8(2)
C17 C12 C13 F1 -179.2(3)
S1 C12 C13 F1 5.2(4)
C17 C12 C13 C14 1.2(4)
S1 C12 C13 C14 -174.4(2)
F1 C13 C14 F2 -1.7(4)
C12 C13 C14 F2 177.9(3)
F1 C13 C14 C15 179.1(3)
C12 C13 C14 C15 -1.2(5)
F2 C14 C15 C16 179.8(3)
C13 C14 C15 C16 -1.0(4)
F2 C14 C15 S2 -4.6(4)
C13 C14 C15 S2 174.6(2)
C18 S2 C15 C16 -117.4(3)
C18 S2 C15 C14 67.2(3)
C14 C15 C16 F3 179.2(3)
S2 C15 C16 F3 3.5(4)
C14 C15 C16 C17 3.3(4)
S2 C15 C16 C17 -172.4(2)
F3 C16 C17 F4 -0.5(4)
C15 C16 C17 F4 175.4(3)
F3 C16 C17 C12 -179.5(3)
C15 C16 C17 C12 -3.5(5)
C13 C12 C17 F4 -177.8(2)
S1 C12 C17 F4 -2.3(4)
C13 C12 C17 C16 1.1(4)
S1 C12 C17 C16 176.7(2)
C15 S2 C18 C23 70.0(3)
C15 S2 C18 C19 -112.5(2)
C23 C18 C19 F5 179.4(3)
S2 C18 C19 F5 1.8(4)
C23 C18 C19 C20 -0.2(4)
S2 C18 C19 C20 -177.8(2)
F5 C19 C20 F6 -0.4(4)
C18 C19 C20 F6 179.2(3)
F5 C19 C20 C21 179.8(3)
C18 C19 C20 C21 -0.6(5)
F6 C20 C21 F7 -0.8(5)
C19 C20 C21 F7 179.1(3)
F6 C20 C21 C22 -179.3(3)
C19 C20 C21 C22 0.6(5)
F7 C21 C22 F8 0.5(5)
C20 C21 C22 F8 179.0(3)
F7 C21 C22 C23 -178.2(3)
C20 C21 C22 C23 0.3(5)
C19 C18 C23 F9 -178.3(3)
S2 C18 C23 F9 -0.8(4)
C19 C18 C23 C22 1.1(4)
S2 C18 C23 C22 178.6(2)
F8 C22 C23 F9 -0.4(5)
C21 C22 C23 F9 178.2(3)
F8 C22 C23 C18 -179.8(3)
C21 C22 C23 C18 -1.2(5)

loop_
_diffrn_scan_number
_diffrn_scan_type
_diffrn_scan_start
_diffrn_scan_end
_diffrn_scan_width
_diffrn_scan_exptime
_diffrn_scan_omega
_diffrn_scan_theta
_diffrn_scan_kappa
_diffrn_scan_phi
_diffrn_scan_omega1
_diffrn_scan_theta1
_diffrn_scan_frames
1 omega 48.00 98.00 1.00 2.00 - 26.43 45.00 0.00 0.00 0.00 50
2 omega 3.00 53.00 1.00 2.00 - 26.43 -45.00 0.00 0.00 0.00 50
3 omega -5.00 48.00 1.00 2.00 - 26.43 75.00 120.00 0.00 0.00 53
4 omega -45.00 5.00 1.00 2.00 - 26.43 -45.00 0.00 0.00 0.00 50
5 omega 0.00 50.00 1.00 2.00 - 26.43 45.00 0.00 0.00 0.00 50
6 omega 6.00 58.00 1.00 2.00 - 26.43 -75.00 0.00 0.00 0.00 52
7 phi -179.00 -119.00 1.00 2.00 40.00 26.43 0.00 - 0.00 0.00 60
8 phi -121.00 -93.00 1.00 2.00 40.00 26.43 0.00 - 0.00 0.00 28
9 omega -38.00 -5.00 1.00 2.00 - 26.43 136.00 -151.00 0.00 0.00 33
10 omega 6.00 54.00 1.00 2.00 - 26.43 -75.00 240.00 0.00 0.00 48
11 omega -49.00 -5.00 1.00 2.00 - -27.06 136.00 -151.00 0.00 0.00 44
12 omega -58.00 -6.00 1.00 2.00 - -27.06 75.00 120.00 0.00 0.00 52
13 omega -50.00 -1.00 1.00 2.00 - -27.06 -45.00 120.00 0.00 0.00 49
14 omega -48.00 -20.00 1.00 2.00 - -27.06 -75.00 120.00 0.00 0.00 28
15 omega -52.00 -3.00 1.00 2.00 - -27.06 45.00 0.00 0.00 0.00 49
16 omega -5.00 45.00 1.00 2.00 - -27.06 45.00 120.00 0.00 0.00 50
17 omega -98.00 -46.00 1.00 2.00 - -27.06 -75.00 120.00 0.00 0.00 52
18 omega -48.00 -7.00 1.00 2.00 - -27.06 -45.00 240.00 0.00 0.00 41
